data_4332251
loop_
_publ_author_name
'Wang, Ying'
'Yi, Long'
'Yang, Xing'
'Ding, Bin'
'Cheng, Peng'
'Liao, Dai-Zheng'
'Yan, Shi-Ping'

_publ_section_title
;
 Synthesis, Crystal Structure, and Characterization of New Tetranuclear
 Ag(I) Complexes with Triazole Bridges
;
_journal_issue 15
_journal_name_full 'Inorganic Chemistry'
_journal_page_first 5822
_journal_page_last 5829
_journal_paper_doi 10.1021/ic060155t
_journal_volume 45
_journal_year 2006
_chemical_formula_sum 'C44 H46.5 Ag4 F24 N31 O0.75 P4'
_chemical_formula_weight 2032.98
_chemical_name_systematic
; 
 ? 
;
_space_group_IT_number 14
_symmetry_cell_setting monoclinic
_symmetry_space_group_name_Hall '-P 2yn'
_symmetry_space_group_name_H-M 'P 1 21/n 1'
_atom_sites_solution_hydrogens geom
_atom_sites_solution_primary direct
_atom_sites_solution_secondary difmap
_audit_creation_method SHELXL-97
_cell_angle_alpha 90.00
_cell_angle_beta 96.289(3)
_cell_angle_gamma 90.00
_cell_formula_units_Z 4
_cell_length_a 19.313(3)
_cell_length_b 12.0597(19)
_cell_length_c 29.931(5)
_cell_measurement_reflns_used 2194
_cell_measurement_temperature 293(2)
_cell_measurement_theta_max 18.652
_cell_measurement_theta_min 2.206
_cell_volume 6929.2(19)
_computing_cell_refinement 'Bruker SMART APEX II'
_computing_data_collection 'Bruker SMART APEX II'
_computing_data_reduction 'Bruker SAINT'
_computing_molecular_graphics 'Bruker SHELXTL'
_computing_publication_material 'Bruker SHELXTL'
_computing_structure_refinement 'SHELXL-97 (Sheldrick, 1997)'
_computing_structure_solution 'SHELXS-97 (Sheldrick, 1990)'
_diffrn_ambient_temperature 293(2)
_diffrn_measured_fraction_theta_full 1.000
_diffrn_measured_fraction_theta_max 1.000
_diffrn_measurement_device_type 'APEX II CCD area detector'
_diffrn_measurement_method 'phi and omega scans'
_diffrn_radiation_monochromator graphite
_diffrn_radiation_source 'fine-focus sealed tube'
_diffrn_radiation_type MoK\a
_diffrn_radiation_wavelength 0.71073
_diffrn_reflns_av_R_equivalents 0.0735
_diffrn_reflns_av_sigmaI/netI 0.1016
_diffrn_reflns_limit_h_max 19
_diffrn_reflns_limit_h_min -22
_diffrn_reflns_limit_k_max 14
_diffrn_reflns_limit_k_min -13
_diffrn_reflns_limit_l_max 35
_diffrn_reflns_limit_l_min -34
_diffrn_reflns_number 37155
_diffrn_reflns_theta_full 25.03
_diffrn_reflns_theta_max 25.03
_diffrn_reflns_theta_min 1.82
_exptl_absorpt_coefficient_mu 1.332
_exptl_absorpt_correction_T_max 1.000000
_exptl_absorpt_correction_T_min 0.421108
_exptl_absorpt_correction_type multi-scan
_exptl_absorpt_process_details SADABS
_exptl_crystal_colour COLORLESS
_exptl_crystal_density_diffrn 1.949
_exptl_crystal_density_meas ?
_exptl_crystal_density_method 'not measured'
_exptl_crystal_description BLOCK
_exptl_crystal_F_000 3990
_exptl_crystal_size_max 0.22
_exptl_crystal_size_mid 0.12
_exptl_crystal_size_min 0.10
_refine_diff_density_max 0.862
_refine_diff_density_min -0.785
_refine_diff_density_rms 0.105
_refine_ls_extinction_method none
_refine_ls_goodness_of_fit_ref 0.876
_refine_ls_hydrogen_treatment constr
_refine_ls_matrix_type full
_refine_ls_number_parameters 980
_refine_ls_number_reflns 12239
_refine_ls_number_restraints 1
_refine_ls_restrained_S_all 0.876
_refine_ls_R_factor_all 0.1356
_refine_ls_R_factor_gt 0.0563
_refine_ls_shift/su_max 0.001
_refine_ls_shift/su_mean 0.000
_refine_ls_structure_factor_coef Fsqd
_refine_ls_weighting_details 'calc w=1/[\s^2^(Fo^2^)+(0.0928P)^2^+0.0000P] where P=(Fo^2^+2Fc^2^)/3'
_refine_ls_weighting_scheme calc
_refine_ls_wR_factor_gt 0.1467
_refine_ls_wR_factor_ref 0.1721
_reflns_number_gt 5291
_reflns_number_total 12239
_reflns_threshold_expression >2sigma(I)
_cod_data_source_file ic060155tsup5.cif
_cod_data_source_block 50731c
_cod_depositor_comments
;
The following automatic conversions were performed:

'_symmetry_cell_setting' value 'Monoclinic' changed to 'monoclinic'
according to /home/saulius/struct/CIF-dictionaries/cif_core.dic
dictionary named 'cif_core.dic' version 2.4.2 from
2011-04-26.

'_exptl_absorpt_correction_type' value 'MULTI-SCAN'
changed to 'multi-scan' according to
/home/saulius/struct/CIF-dictionaries/cif_core.dic dictionary named
'cif_core.dic' version 2.4.2 from 2011-04-26.

Automatic conversion script
Id: cif_fix_values 1891 2012-01-12 08:04:46Z andrius 

The following automatic conversions were performed:

'_exptl_crystal_density_meas' value 'NONE' was changed to '?' - the
value is perceived as not measured.

Automatic conversion script
Id: cif_fix_values 3008 2015-01-20 13:52:24Z robertas 
;
_cod_original_cell_volume 6929.3(18)
_cod_original_sg_symbol_H-M P2(1)/n
_cod_original_formula_sum 'C44 H46.50 Ag4 F24 N31 O0.75 P4'
_cod_database_code 4332251

loop_
_symmetry_equiv_pos_as_xyz
'x, y, z'
'-x+1/2, y+1/2, -z+1/2'
'-x, -y, -z'
'x-1/2, -y-1/2, z-1/2'

loop_
_atom_site_label
_atom_site_type_symbol
_atom_site_fract_x
_atom_site_fract_y
_atom_site_fract_z
_atom_site_U_iso_or_equiv
_atom_site_adp_type
_atom_site_occupancy
_atom_site_symmetry_multiplicity
_atom_site_calc_flag
_atom_site_refinement_flags
Ag1 Ag 0.72619(3) 0.82076(6) 0.90214(2) 0.0618(2) Uani 1 1 d .
Ag2 Ag 0.51086(3) 0.54615(6) 0.84659(2) 0.0704(2) Uani 1 1 d .
Ag3 Ag 0.53570(3) 0.81951(6) 0.88272(2) 0.0656(2) Uani 1 1 d .
Ag4 Ag 0.71123(3) 0.55425(6) 0.85690(2) 0.0673(2) Uani 1 1 d .
P1 P 0.84249(12) 0.7270(2) 0.51611(8) 0.0631(7) Uani 1 1 d .
P2 P 0.61621(15) 0.3357(4) 0.45715(10) 0.1005(11) Uani 1 1 d .
P3 P 0.60250(12) 0.1645(2) 0.76246(9) 0.0684(7) Uani 1 1 d .
P4 P 0.13556(18) 0.3030(4) 0.77906(14) 0.1268(15) Uani 1 1 d .
F1 F 0.8661(5) 0.6497(10) 0.5542(3) 0.219(5) Uani 1 1 d .
F2 F 0.8876(6) 0.8078(8) 0.5373(6) 0.321(9) Uani 1 1 d .
F3 F 0.8141(5) 0.7976(9) 0.4766(3) 0.208(5) Uani 1 1 d .
F4 F 0.7944(6) 0.6452(8) 0.4931(5) 0.284(7) Uani 1 1 d .
F5 F 0.8999(5) 0.6757(10) 0.4939(3) 0.231(6) Uani 1 1 d .
F6 F 0.7813(4) 0.7648(12) 0.5386(3) 0.241(6) Uani 1 1 d .
F7 F 0.6589(8) 0.4368(10) 0.4516(5) 0.277(7) Uani 1 1 d .
F8 F 0.5731(4) 0.3611(10) 0.4116(2) 0.195(5) Uani 1 1 d .
F9 F 0.5717(8) 0.2447(13) 0.4575(7) 0.345(10) Uani 1 1 d .
F10 F 0.6619(3) 0.3255(9) 0.5028(2) 0.181(4) Uani 1 1 d .
F11 F 0.6705(4) 0.2797(11) 0.4353(3) 0.215(5) Uani 1 1 d .
F12 F 0.5633(5) 0.3897(17) 0.4814(3) 0.325(10) Uani 1 1 d .
F13 F 0.6382(6) 0.2673(9) 0.7713(5) 0.282(8) Uani 1 1 d .
F14 F 0.5639(3) 0.2131(7) 0.7186(2) 0.141(3) Uani 1 1 d .
F15 F 0.5659(7) 0.0606(7) 0.7516(6) 0.329(10) Uani 1 1 d .
F16 F 0.6390(4) 0.1127(8) 0.8065(2) 0.155(3) Uani 1 1 d .
F17 F 0.5401(5) 0.1918(13) 0.7839(3) 0.266(8) Uani 1 1 d .
F18 F 0.6602(5) 0.1192(12) 0.7409(3) 0.242(6) Uani 1 1 d .
F19 F 0.0825(4) 0.2107(8) 0.7658(4) 0.219(5) Uani 1 1 d .
F20 F 0.1802(7) 0.2295(12) 0.8120(5) 0.327(9) Uani 1 1 d .
F21 F 0.1857(4) 0.3995(9) 0.7966(3) 0.197(4) Uani 1 1 d .
F22 F 0.0860(8) 0.3831(11) 0.7560(6) 0.330(10) Uani 1 1 d .
F23 F 0.1763(6) 0.2694(15) 0.7446(4) 0.306(9) Uani 1 1 d .
F24 F 0.0978(7) 0.3320(12) 0.8180(5) 0.276(7) Uani 1 1 d .
N1 N 0.4164(3) 0.6513(6) 0.8568(2) 0.0603(19) Uani 1 1 d .
N2 N 0.4285(3) 0.7512(6) 0.8787(2) 0.0556(18) Uani 1 1 d .
N3 N 0.3163(3) 0.7322(6) 0.8606(2) 0.0503(17) Uani 1 1 d .
N4 N 0.2093(4) 0.6898(7) 0.8229(2) 0.070(2) Uani 1 1 d .
N5 N 0.1073(4) 0.6364(9) 0.7822(3) 0.112(3) Uani 1 1 d .
H5A H 0.1297 0.5828 0.7715 0.135 Uiso 1 1 calc R
H5B H 0.0635 0.6445 0.7741 0.135 Uiso 1 1 calc R
N6 N 0.8233(3) 0.7217(6) 0.8952(2) 0.0609(19) Uani 1 1 d .
N7 N 0.8169(3) 0.6312(6) 0.8670(2) 0.0609(19) Uani 1 1 d .
N8 N 0.9274(3) 0.6565(5) 0.8905(2) 0.0484(17) Uani 1 1 d .
N9 N 1.0305(3) 0.7155(6) 0.9291(2) 0.067(2) Uani 1 1 d .
N10 N 1.1266(4) 0.7810(9) 0.9731(3) 0.121(4) Uani 1 1 d .
H10A H 1.1009 0.8333 0.9817 0.146 Uiso 1 1 calc R
H10B H 1.1699 0.7775 0.9833 0.146 Uiso 1 1 calc R
N11 N 0.5799(3) 0.5750(6) 0.9172(2) 0.0579(19) Uani 1 1 d .
N12 N 0.6519(3) 0.5700(6) 0.9176(2) 0.0615(19) Uani 1 1 d .
N13 N 0.6278(3) 0.5840(5) 0.9875(2) 0.0500(17) Uani 1 1 d .
N14 N 0.5764(3) 0.6109(6) 1.0530(2) 0.0570(18) Uani 1 1 d .
N15 N 0.5201(4) 0.6425(6) 1.1152(2) 0.071(2) Uani 1 1 d .
H15A H 0.4816 0.6375 1.0980 0.085 Uiso 1 1 calc R
H15B H 0.5197 0.6550 1.1435 0.085 Uiso 1 1 calc R
N16 N 0.6630(3) 0.8548(6) 0.9590(2) 0.0524(17) Uani 1 1 d .
N17 N 0.5908(3) 0.8519(5) 0.9517(2) 0.0518(17) Uani 1 1 d .
N18 N 0.6216(3) 0.8870(5) 1.0226(2) 0.0482(16) Uani 1 1 d .
N19 N 0.5519(4) 0.9248(5) 1.0769(2) 0.0546(18) Uani 1 1 d .
N20 N 0.4731(4) 0.9552(6) 1.1278(2) 0.081(2) Uani 1 1 d .
H20A H 0.4415 0.9618 1.1054 0.097 Uiso 1 1 calc R
H20B H 0.4623 0.9620 1.1548 0.097 Uiso 1 1 calc R
N21 N 0.5972(3) 0.8129(6) 0.8227(2) 0.0566(18) Uani 1 1 d .
N22 N 0.6691(3) 0.8138(5) 0.8285(2) 0.0550(18) Uani 1 1 d .
N23 N 0.6326(3) 0.8136(5) 0.7563(2) 0.0494(17) Uani 1 1 d .
N24 N 0.6961(3) 0.8290(5) 0.6959(2) 0.0468(16) Uani 1 1 d .
N25 N 0.7678(3) 0.8401(6) 0.6393(2) 0.064(2) Uani 1 1 d .
H25A H 0.8018 0.8531 0.6597 0.077 Uiso 1 1 calc R
H25B H 0.7749 0.8376 0.6115 0.077 Uiso 1 1 calc R
N26 N 0.6433(3) 0.5401(6) 0.7918(2) 0.0570(18) Uani 1 1 d .
N27 N 0.5721(3) 0.5307(6) 0.7873(2) 0.0565(18) Uani 1 1 d .
N28 N 0.6078(3) 0.5200(5) 0.7205(2) 0.0526(17) Uani 1 1 d .
N29 N 0.6756(3) 0.5251(6) 0.6623(2) 0.0561(18) Uani 1 1 d .
N30 N 0.7524(4) 0.5340(6) 0.6095(3) 0.082(2) Uani 1 1 d .
H30A H 0.7856 0.5366 0.6310 0.098 Uiso 1 1 calc R
H30B H 0.7616 0.5356 0.5820 0.098 Uiso 1 1 calc R
C1 C 0.3486(4) 0.6429(8) 0.8467(3) 0.063(2) Uani 1 1 d .
H1 H 0.3263 0.5829 0.8319 0.076 Uiso 1 1 calc R
C2 C 0.3671(4) 0.7969(8) 0.8794(3) 0.064(2) Uani 1 1 d .
H2 H 0.3599 0.8663 0.8916 0.077 Uiso 1 1 calc R
C3 C 0.2425(4) 0.7570(8) 0.8520(3) 0.057(2) Uani 1 1 d .
C4 C 0.2151(4) 0.8439(8) 0.8729(3) 0.070(3) Uani 1 1 d .
H4 H 0.2420 0.8870 0.8939 0.085 Uiso 1 1 calc R
C5 C 0.1433(5) 0.8655(9) 0.8609(4) 0.085(3) Uani 1 1 d .
H5 H 0.1214 0.9251 0.8732 0.102 Uiso 1 1 calc R
C6 C 0.1070(5) 0.7956(10) 0.8305(4) 0.087(3) Uani 1 1 d .
H6 H 0.0597 0.8071 0.8223 0.104 Uiso 1 1 calc R
C7 C 0.1407(4) 0.7078(9) 0.8118(3) 0.071(3) Uani 1 1 d .
C8 C 0.8804(4) 0.5954(7) 0.8651(3) 0.057(2) Uani 1 1 d .
H8 H 0.8917 0.5347 0.8482 0.068 Uiso 1 1 calc R
C9 C 0.8885(4) 0.7343(8) 0.9094(3) 0.067(3) Uani 1 1 d .
H9 H 0.9063 0.7885 0.9296 0.080 Uiso 1 1 calc R
C10 C 1.0004(4) 0.6414(7) 0.9007(3) 0.053(2) Uani 1 1 d .
C11 C 1.0335(4) 0.5558(8) 0.8822(3) 0.076(3) Uani 1 1 d .
H11 H 1.0102 0.5074 0.8615 0.092 Uiso 1 1 calc R
C12 C 1.1055(5) 0.5448(9) 0.8963(4) 0.085(3) Uani 1 1 d .
H12 H 1.1312 0.4880 0.8850 0.102 Uiso 1 1 calc R
C13 C 1.1361(5) 0.6181(10) 0.9263(4) 0.083(3) Uani 1 1 d .
H13 H 1.1834 0.6118 0.9359 0.099 Uiso 1 1 calc R
C14 C 1.0980(5) 0.7016(9) 0.9425(3) 0.077(3) Uani 1 1 d .
C15 C 0.5677(4) 0.5825(7) 0.9592(3) 0.064(2) Uani 1 1 d .
H15 H 0.5234 0.5862 0.9685 0.076 Uiso 1 1 calc R
C16 C 0.6782(4) 0.5765(7) 0.9591(3) 0.064(2) Uani 1 1 d .
H16 H 0.7257 0.5760 0.9685 0.077 Uiso 1 1 calc R
C17 C 0.6363(4) 0.5972(7) 1.0356(3) 0.053(2) Uani 1 1 d .
C18 C 0.7015(5) 0.5981(8) 1.0580(3) 0.075(3) Uani 1 1 d .
H18 H 0.7410 0.5870 1.0433 0.090 Uiso 1 1 calc R
C19 C 0.7059(5) 0.6166(9) 1.1044(3) 0.086(3) Uani 1 1 d .
H19 H 0.7491 0.6172 1.1215 0.104 Uiso 1 1 calc R
C20 C 0.6469(6) 0.6336(9) 1.1244(3) 0.086(3) Uani 1 1 d .
H20 H 0.6493 0.6472 1.1551 0.104 Uiso 1 1 calc R
C21 C 0.5820(5) 0.6304(8) 1.0977(3) 0.066(3) Uani 1 1 d .
C22 C 0.6792(4) 0.8747(7) 1.0013(3) 0.059(2) Uani 1 1 d .
H22 H 0.7246 0.8800 1.0151 0.071 Uiso 1 1 calc R
C23 C 0.5681(4) 0.8731(7) 0.9904(3) 0.059(2) Uani 1 1 d .
H23 H 0.5213 0.8778 0.9951 0.071 Uiso 1 1 calc R
C24 C 0.6157(4) 0.9061(7) 1.0698(3) 0.051(2) Uani 1 1 d .
C25 C 0.6724(5) 0.9024(8) 1.1002(3) 0.067(3) Uani 1 1 d .
H25 H 0.7170 0.8945 1.0917 0.080 Uiso 1 1 calc R
C26 C 0.6610(5) 0.9112(9) 1.1444(4) 0.086(3) Uani 1 1 d .
H26 H 0.6979 0.9053 1.1670 0.103 Uiso 1 1 calc R
C27 C 0.5946(6) 0.9286(8) 1.1552(3) 0.079(3) Uani 1 1 d .
H27 H 0.5860 0.9366 1.1850 0.095 Uiso 1 1 calc R
C28 C 0.5402(5) 0.9340(7) 1.1206(3) 0.060(2) Uani 1 1 d .
C29 C 0.5773(4) 0.8128(7) 0.7800(3) 0.058(2) Uani 1 1 d .
H29 H 0.5311 0.8122 0.7674 0.069 Uiso 1 1 calc R
C30 C 0.6876(4) 0.8156(6) 0.7880(3) 0.054(2) Uani 1 1 d .
H30 H 0.7337 0.8179 0.7817 0.065 Uiso 1 1 calc R
C31 C 0.6332(4) 0.8138(7) 0.7085(3) 0.054(2) Uani 1 1 d .
C32 C 0.5725(5) 0.7938(7) 0.6807(3) 0.067(3) Uani 1 1 d .
H32 H 0.5298 0.7829 0.6917 0.080 Uiso 1 1 calc R
C33 C 0.5803(5) 0.7915(7) 0.6357(3) 0.066(3) Uani 1 1 d .
H33 H 0.5412 0.7798 0.6152 0.080 Uiso 1 1 calc R
C34 C 0.6439(5) 0.8058(7) 0.6198(3) 0.070(3) Uani 1 1 d .
H34 H 0.6485 0.8041 0.5892 0.084 Uiso 1 1 calc R
C35 C 0.7008(4) 0.8231(7) 0.6515(3) 0.058(2) Uani 1 1 d .
C36 C 0.5506(4) 0.5175(7) 0.7450(3) 0.065(3) Uani 1 1 d .
H36 H 0.5045 0.5078 0.7331 0.078 Uiso 1 1 calc R
C37 C 0.6629(4) 0.5333(7) 0.7518(3) 0.059(2) Uani 1 1 d .
H37 H 0.7089 0.5371 0.7456 0.071 Uiso 1 1 calc R
C38 C 0.6109(5) 0.5137(7) 0.6724(3) 0.057(2) Uani 1 1 d .
C39 C 0.5530(5) 0.5044(8) 0.6424(3) 0.080(3) Uani 1 1 d .
H39 H 0.5086 0.4968 0.6514 0.096 Uiso 1 1 calc R
C40 C 0.5646(6) 0.5071(9) 0.5982(3) 0.086(3) Uani 1 1 d .
H40 H 0.5270 0.5003 0.5761 0.103 Uiso 1 1 calc R
C41 C 0.6286(6) 0.5191(8) 0.5861(3) 0.082(3) Uani 1 1 d .
H41 H 0.6355 0.5221 0.5558 0.098 Uiso 1 1 calc R
C42 C 0.6845(5) 0.5271(7) 0.6189(3) 0.067(3) Uani 1 1 d .
N31 N 0.5790(8) 0.584(2) 0.2185(5) 0.236(10) Uani 1 1 d .
C43 C 0.7006(7) 0.5185(16) 0.2639(6) 0.210(9) Uani 1 1 d D
H43A H 0.7293 0.5833 0.2685 0.314 Uiso 1 1 calc R
H43B H 0.7238 0.4643 0.2474 0.314 Uiso 1 1 calc R
H43C H 0.6920 0.4883 0.2924 0.314 Uiso 1 1 calc R
C44 C 0.6329(9) 0.5492(13) 0.2378(4) 0.149(7) Uani 1 1 d D
O1 O 0.8549(9) 0.5107(12) 0.9716(5) 0.119(6) Uani 0.50 1 d P
O2 O 1.0000 0.5000 0.0000 0.33(3) Uani 0.50 2 d SP

loop_
_atom_site_aniso_label
_atom_site_aniso_U_11
_atom_site_aniso_U_22
_atom_site_aniso_U_33
_atom_site_aniso_U_23
_atom_site_aniso_U_13
_atom_site_aniso_U_12
Ag1 0.0430(4) 0.0779(6) 0.0659(5) -0.0079(4) 0.0121(3) 0.0032(3)
Ag2 0.0505(4) 0.0878(6) 0.0745(5) -0.0087(4) 0.0146(3) 0.0049(4)
Ag3 0.0401(4) 0.0919(6) 0.0645(5) -0.0123(4) 0.0045(3) -0.0037(3)
Ag4 0.0452(4) 0.0879(6) 0.0675(5) -0.0135(4) 0.0008(3) -0.0042(4)
P1 0.0528(14) 0.0746(18) 0.0606(16) -0.0018(14) -0.0001(12) 0.0009(13)
P2 0.0516(17) 0.163(4) 0.085(2) -0.015(2) -0.0009(15) 0.003(2)
P3 0.0532(15) 0.069(2) 0.0810(19) 0.0029(16) 0.0005(13) -0.0065(13)
P4 0.069(2) 0.185(4) 0.123(3) -0.062(3) -0.006(2) 0.013(3)
F1 0.172(8) 0.320(14) 0.160(8) 0.150(9) -0.001(6) 0.045(8)
F2 0.222(11) 0.112(8) 0.58(2) -0.043(11) -0.188(14) -0.051(7)
F3 0.173(8) 0.288(13) 0.165(7) 0.149(8) 0.029(6) 0.072(8)
F4 0.239(12) 0.124(8) 0.44(2) -0.053(11) -0.166(13) -0.001(8)
F5 0.157(8) 0.397(17) 0.153(7) 0.028(9) 0.074(6) 0.142(10)
F6 0.139(7) 0.477(18) 0.114(6) 0.014(9) 0.043(5) 0.127(10)
F7 0.304(16) 0.181(12) 0.326(17) 0.086(11) -0.057(13) -0.047(11)
F8 0.092(5) 0.383(15) 0.104(5) -0.001(7) -0.021(4) 0.070(7)
F9 0.262(16) 0.296(17) 0.46(2) 0.041(17) -0.023(16) -0.195(15)
F10 0.092(5) 0.356(14) 0.091(5) 0.068(7) -0.007(4) 0.005(6)
F11 0.134(7) 0.355(16) 0.153(7) -0.077(9) -0.001(6) 0.114(9)
F12 0.137(8) 0.69(3) 0.135(7) -0.139(13) -0.027(6) 0.170(14)
F13 0.262(12) 0.139(8) 0.394(16) 0.058(10) -0.192(12) -0.099(9)
F14 0.114(5) 0.219(9) 0.084(4) 0.042(5) -0.013(4) 0.033(5)
F15 0.246(13) 0.078(7) 0.61(3) 0.008(11) -0.165(15) -0.056(7)
F16 0.123(6) 0.239(9) 0.099(5) 0.059(6) -0.012(4) 0.048(6)
F17 0.164(9) 0.51(2) 0.140(7) 0.136(11) 0.067(6) 0.147(12)
F18 0.193(9) 0.433(18) 0.108(6) 0.023(8) 0.056(6) 0.178(11)
F19 0.126(7) 0.159(9) 0.363(14) -0.106(9) -0.015(8) -0.005(6)
F20 0.313(16) 0.281(16) 0.343(18) -0.083(14) -0.166(15) 0.149(13)
F21 0.101(6) 0.238(11) 0.244(10) -0.095(9) -0.012(6) -0.023(6)
F22 0.308(16) 0.199(13) 0.42(2) 0.076(13) -0.238(17) -0.041(11)
F23 0.212(11) 0.51(2) 0.223(12) -0.205(14) 0.134(10) -0.108(13)
F24 0.233(13) 0.318(17) 0.302(15) -0.153(14) 0.142(12) -0.060(11)
N1 0.039(4) 0.073(6) 0.070(5) -0.013(4) 0.010(3) -0.002(4)
N2 0.025(4) 0.076(6) 0.066(5) -0.010(4) 0.008(3) -0.003(3)
N3 0.037(4) 0.058(5) 0.056(4) -0.003(4) 0.004(3) 0.001(4)
N4 0.050(5) 0.095(7) 0.062(5) -0.006(5) 0.000(4) 0.007(4)
N5 0.049(5) 0.189(10) 0.094(7) -0.050(7) -0.016(5) -0.005(6)
N6 0.036(4) 0.074(5) 0.073(5) -0.022(4) 0.006(3) 0.007(3)
N7 0.047(4) 0.072(5) 0.064(5) -0.023(4) 0.009(3) -0.007(4)
N8 0.031(4) 0.054(5) 0.060(4) -0.005(4) 0.006(3) -0.003(3)
N9 0.040(4) 0.081(6) 0.078(5) -0.002(5) 0.001(4) -0.001(4)
N10 0.057(5) 0.176(11) 0.128(8) -0.050(8) -0.004(5) -0.003(6)
N11 0.043(4) 0.076(6) 0.054(5) -0.003(4) 0.004(3) -0.004(4)
N12 0.054(5) 0.071(6) 0.058(5) 0.004(4) 0.003(4) 0.003(4)
N13 0.050(4) 0.049(5) 0.052(4) 0.003(3) 0.007(4) -0.001(3)
N14 0.059(5) 0.055(5) 0.057(5) -0.005(4) 0.005(4) 0.000(4)
N15 0.073(5) 0.085(6) 0.056(5) -0.002(4) 0.014(4) -0.017(4)
N16 0.039(4) 0.068(5) 0.050(4) -0.001(4) 0.003(3) 0.004(3)
N17 0.038(4) 0.062(5) 0.056(4) -0.005(4) 0.006(3) 0.003(3)
N18 0.049(4) 0.048(4) 0.049(4) -0.007(3) 0.011(3) -0.001(3)
N19 0.069(5) 0.054(5) 0.043(4) -0.004(3) 0.013(3) 0.001(4)
N20 0.084(6) 0.096(7) 0.063(5) -0.004(5) 0.014(4) 0.010(5)
N21 0.040(4) 0.074(5) 0.057(5) -0.014(4) 0.010(3) 0.006(3)
N22 0.046(4) 0.069(5) 0.050(4) -0.006(4) 0.006(3) 0.000(3)
N23 0.040(4) 0.055(5) 0.052(4) 0.003(4) 0.001(3) -0.001(3)
N24 0.050(4) 0.050(4) 0.040(4) 0.003(3) 0.004(3) 0.002(3)
N25 0.060(5) 0.077(6) 0.058(5) -0.006(4) 0.021(4) -0.002(4)
N26 0.050(4) 0.071(5) 0.051(4) -0.001(4) 0.006(3) 0.001(3)
N27 0.045(4) 0.073(5) 0.052(5) -0.008(4) 0.006(3) 0.006(3)
N28 0.047(4) 0.061(5) 0.049(4) -0.006(4) -0.001(3) 0.007(3)
N29 0.056(5) 0.062(5) 0.050(5) -0.004(4) 0.008(3) -0.001(4)
N30 0.105(7) 0.080(6) 0.064(5) -0.009(4) 0.026(5) 0.005(5)
C1 0.050(6) 0.072(7) 0.068(6) -0.012(5) 0.005(5) -0.006(5)
C2 0.052(6) 0.072(7) 0.069(6) -0.014(5) 0.014(5) -0.012(5)
C3 0.034(5) 0.075(7) 0.063(6) 0.016(5) 0.011(4) -0.006(5)
C4 0.045(5) 0.073(7) 0.094(7) -0.006(6) 0.011(5) 0.001(5)
C5 0.055(6) 0.090(8) 0.107(9) 0.002(7) -0.006(6) 0.005(6)
C6 0.035(5) 0.137(11) 0.088(8) 0.019(8) 0.005(5) 0.003(6)
C7 0.043(5) 0.109(9) 0.062(6) -0.005(6) 0.007(5) 0.001(6)
C8 0.051(5) 0.056(6) 0.064(6) -0.017(5) 0.011(4) 0.004(5)
C9 0.044(5) 0.073(7) 0.081(7) -0.022(5) -0.001(5) 0.001(5)
C10 0.035(5) 0.056(6) 0.069(6) 0.012(5) 0.004(4) 0.001(4)
C11 0.046(6) 0.074(7) 0.109(8) -0.014(6) 0.010(5) 0.009(5)
C12 0.051(6) 0.097(9) 0.109(9) 0.003(7) 0.019(6) 0.015(6)
C13 0.040(6) 0.093(9) 0.112(9) 0.017(7) -0.004(6) -0.001(6)
C14 0.064(7) 0.088(9) 0.079(7) -0.004(6) 0.006(6) -0.013(6)
C15 0.047(5) 0.091(8) 0.051(6) 0.002(5) 0.001(4) -0.010(5)
C16 0.042(5) 0.081(7) 0.070(7) -0.002(5) 0.006(5) -0.002(5)
C17 0.057(6) 0.050(6) 0.050(6) 0.007(4) -0.010(4) -0.006(4)
C18 0.061(6) 0.088(8) 0.075(7) 0.017(6) 0.002(5) -0.004(5)
C19 0.073(7) 0.120(9) 0.061(7) 0.024(6) -0.019(5) -0.020(6)
C20 0.105(9) 0.097(9) 0.055(6) 0.003(6) 0.001(6) -0.019(7)
C21 0.071(7) 0.069(7) 0.055(6) 0.008(5) 0.001(5) -0.018(5)
C22 0.048(5) 0.059(6) 0.068(7) 0.001(5) 0.001(5) -0.004(4)
C23 0.042(5) 0.087(7) 0.048(5) -0.009(5) 0.006(4) -0.001(4)
C24 0.053(5) 0.052(6) 0.046(5) 0.007(4) -0.002(4) -0.001(4)
C25 0.065(6) 0.090(8) 0.045(6) -0.012(5) 0.009(5) 0.000(5)
C26 0.075(7) 0.100(9) 0.078(8) -0.019(6) -0.019(6) 0.001(6)
C27 0.106(8) 0.089(8) 0.042(6) -0.010(5) 0.002(6) -0.005(6)
C28 0.060(6) 0.064(7) 0.058(6) -0.002(5) 0.009(5) 0.008(5)
C29 0.048(5) 0.073(7) 0.052(6) -0.010(5) 0.002(4) 0.011(4)
C30 0.036(5) 0.062(6) 0.065(6) 0.003(5) 0.010(4) -0.003(4)
C31 0.062(6) 0.053(6) 0.048(5) 0.003(4) 0.012(4) -0.004(4)
C32 0.061(6) 0.072(7) 0.068(7) 0.010(5) 0.003(5) -0.006(5)
C33 0.071(7) 0.069(7) 0.055(6) 0.002(5) -0.012(5) 0.001(5)
C34 0.083(7) 0.074(7) 0.048(5) -0.009(5) -0.005(5) -0.012(5)
C35 0.064(6) 0.044(6) 0.064(6) 0.003(5) 0.003(5) 0.004(4)
C36 0.035(5) 0.076(7) 0.084(7) -0.007(6) 0.002(5) -0.001(4)
C37 0.045(5) 0.074(7) 0.058(6) -0.012(5) 0.000(5) 0.004(4)
C38 0.070(6) 0.050(6) 0.050(6) -0.005(4) -0.002(5) 0.002(5)
C39 0.065(6) 0.096(8) 0.075(7) -0.022(6) -0.014(6) -0.001(6)
C40 0.099(9) 0.093(8) 0.058(7) -0.019(6) -0.024(6) 0.016(7)
C41 0.114(9) 0.076(8) 0.053(6) -0.005(5) 0.000(7) 0.021(7)
C42 0.082(7) 0.055(7) 0.063(7) 0.003(5) 0.009(6) 0.011(5)
N31 0.132(12) 0.44(3) 0.134(13) -0.065(15) -0.007(9) -0.076(16)
C43 0.117(13) 0.26(2) 0.24(2) -0.082(18) -0.038(13) 0.013(14)
C44 0.23(2) 0.155(15) 0.076(11) -0.040(10) 0.071(12) -0.079(16)
O1 0.208(17) 0.082(11) 0.079(10) 0.030(8) 0.064(11) -0.013(11)
O2 0.76(10) 0.18(3) 0.09(2) 0.08(2) 0.17(4) -0.06(5)

loop_
_atom_type_symbol
_atom_type_description
_atom_type_scat_dispersion_real
_atom_type_scat_dispersion_imag
_atom_type_scat_source
C C 0.0033 0.0016 'International Tables Vol C Tables 4.2.6.8 and 6.1.1.4'
H H 0.0000 0.0000 'International Tables Vol C Tables 4.2.6.8 and 6.1.1.4'
N N 0.0061 0.0033 'International Tables Vol C Tables 4.2.6.8 and 6.1.1.4'
O O 0.0106 0.0060 'International Tables Vol C Tables 4.2.6.8 and 6.1.1.4'
F F 0.0171 0.0103 'International Tables Vol C Tables 4.2.6.8 and 6.1.1.4'
P P 0.1023 0.0942 'International Tables Vol C Tables 4.2.6.8 and 6.1.1.4'
Ag Ag -0.8971 1.1015 'International Tables Vol C Tables 4.2.6.8 and 6.1.1.4'

loop_
_geom_angle_atom_site_label_1
_geom_angle_atom_site_label_2
_geom_angle_atom_site_label_3
_geom_angle
_geom_angle_site_symmetry_1
_geom_angle_site_symmetry_3
N16 Ag1 N6 134.1(2) . .
N16 Ag1 N22 118.7(2) . .
N6 Ag1 N22 101.8(2) . .
N16 Ag1 N30 91.6(2) . 2_656
N6 Ag1 N30 111.2(3) . 2_656
N22 Ag1 N30 88.6(2) . 2_656
N27 Ag2 N1 130.8(2) . .
N27 Ag2 N11 114.7(2) . .
N1 Ag2 N11 100.2(2) . .
N2 Ag3 N17 117.3(2) . .
N2 Ag3 N21 120.8(2) . .
N17 Ag3 N21 119.9(2) . .
N7 Ag4 N26 126.2(2) . .
N7 Ag4 N12 113.2(3) . .
N26 Ag4 N12 114.0(3) . .
N7 Ag4 N25 105.6(2) . 2_646
N26 Ag4 N25 92.0(2) . 2_646
N12 Ag4 N25 98.0(2) . 2_646
F2 P1 F4 178.4(7) . .
F2 P1 F5 92.0(7) . .
F4 P1 F5 88.6(8) . .
F2 P1 F6 93.8(9) . .
F4 P1 F6 85.7(7) . .
F5 P1 F6 173.1(8) . .
F2 P1 F1 88.0(7) . .
F4 P1 F1 93.5(7) . .
F5 P1 F1 84.3(5) . .
F6 P1 F1 92.1(5) . .
F2 P1 F3 96.7(7) . .
F4 P1 F3 81.7(6) . .
F5 P1 F3 96.3(5) . .
F6 P1 F3 86.7(5) . .
F1 P1 F3 175.2(7) . .
F9 P2 F11 96.5(10) . .
F9 P2 F12 83.2(9) . .
F11 P2 F12 176.9(6) . .
F9 P2 F7 173.2(9) . .
F11 P2 F7 84.0(7) . .
F12 P2 F7 96.7(10) . .
F9 P2 F10 102.8(9) . .
F11 P2 F10 89.5(5) . .
F12 P2 F10 87.6(5) . .
F7 P2 F10 83.9(6) . .
F9 P2 F8 83.7(7) . .
F11 P2 F8 92.3(5) . .
F12 P2 F8 90.7(5) . .
F7 P2 F8 89.5(7) . .
F10 P2 F8 173.0(7) . .
F13 P3 F18 91.7(8) . .
F13 P3 F15 177.8(9) . .
F18 P3 F15 87.4(9) . .
F13 P3 F17 97.4(9) . .
F18 P3 F17 170.7(9) . .
F15 P3 F17 83.6(8) . .
F13 P3 F14 90.3(5) . .
F18 P3 F14 94.9(4) . .
F15 P3 F14 87.7(6) . .
F17 P3 F14 86.8(4) . .
F13 P3 F16 91.5(6) . .
F18 P3 F16 85.9(4) . .
F15 P3 F16 90.4(7) . .
F17 P3 F16 92.1(4) . .
F14 P3 F16 177.9(5) . .
F23 P4 F22 103.3(11) . .
F23 P4 F24 174.5(10) . .
F22 P4 F24 82.2(9) . .
F23 P4 F20 89.1(9) . .
F22 P4 F20 167.4(11) . .
F24 P4 F20 85.4(9) . .
F23 P4 F19 90.7(7) . .
F22 P4 F19 88.5(6) . .
F24 P4 F19 90.2(6) . .
F20 P4 F19 93.4(8) . .
F23 P4 F21 94.8(6) . .
F22 P4 F21 90.9(7) . .
F24 P4 F21 84.2(6) . .
F20 P4 F21 86.0(7) . .
F19 P4 F21 174.4(6) . .
C1 N1 N2 106.8(6) . .
C1 N1 Ag2 136.1(6) . .
N2 N1 Ag2 117.1(4) . .
C2 N2 N1 105.6(6) . .
C2 N2 Ag3 133.2(6) . .
N1 N2 Ag3 117.3(4) . .
C2 N3 C1 104.9(7) . .
C2 N3 C3 128.2(8) . .
C1 N3 C3 126.5(8) . .
C3 N4 C7 117.5(8) . .
C7 N5 H5A 120.0 . .
C7 N5 H5B 120.0 . .
H5A N5 H5B 120.0 . .
C9 N6 N7 108.2(6) . .
C9 N6 Ag1 134.3(6) . .
N7 N6 Ag1 117.2(5) . .
C8 N7 N6 105.4(6) . .
C8 N7 Ag4 134.9(6) . .
N6 N7 Ag4 115.5(5) . .
C8 N8 C9 104.2(6) . .
C8 N8 C10 130.1(7) . .
C9 N8 C10 125.4(7) . .
C10 N9 C14 117.1(8) . .
C14 N10 H10A 120.0 . .
C14 N10 H10B 120.0 . .
H10A N10 H10B 120.0 . .
C15 N11 N12 106.4(6) . .
C15 N11 Ag2 135.8(6) . .
N12 N11 Ag2 117.3(5) . .
C16 N12 N11 106.9(7) . .
C16 N12 Ag4 126.7(6) . .
N11 N12 Ag4 126.4(5) . .
C15 N13 C16 103.2(7) . .
C15 N13 C17 128.4(7) . .
C16 N13 C17 128.2(7) . .
C17 N14 C21 115.5(7) . .
C21 N15 H15A 120.0 . .
C21 N15 H15B 120.0 . .
H15A N15 H15B 120.0 . .
C22 N16 N17 107.0(6) . .
C22 N16 Ag1 133.2(5) . .
N17 N16 Ag1 119.8(5) . .
C23 N17 N16 106.5(6) . .
C23 N17 Ag3 132.4(5) . .
N16 N17 Ag3 121.0(5) . .
C23 N18 C22 104.9(7) . .
C23 N18 C24 125.5(7) . .
C22 N18 C24 129.5(7) . .
C24 N19 C28 115.8(7) . .
C28 N20 H20A 120.0 . .
C28 N20 H20B 120.0 . .
H20A N20 H20B 120.0 . .
C29 N21 N22 108.2(6) . .
C29 N21 Ag3 131.2(5) . .
N22 N21 Ag3 120.5(5) . .
C30 N22 N21 104.9(6) . .
C30 N22 Ag1 136.3(5) . .
N21 N22 Ag1 118.7(5) . .
C30 N23 C29 104.0(7) . .
C30 N23 C31 127.7(7) . .
C29 N23 C31 128.3(7) . .
C31 N24 C35 116.0(7) . .
C35 N25 Ag4 106.1(5) . 2_656
C35 N25 H25A 120.0 . .
Ag4 N25 H25A 71.7 2_656 .
C35 N25 H25B 120.0 . .
Ag4 N25 H25B 92.1 2_656 .
H25A N25 H25B 120.0 . .
C37 N26 N27 107.1(6) . .
C37 N26 Ag4 127.5(6) . .
N27 N26 Ag4 125.3(5) . .
C36 N27 N26 108.4(6) . .
C36 N27 Ag2 129.9(6) . .
N26 N27 Ag2 121.7(5) . .
C37 N28 C36 104.2(7) . .
C37 N28 C38 125.6(7) . .
C36 N28 C38 130.2(7) . .
C38 N29 C42 116.8(8) . .
C42 N30 Ag1 97.8(5) . 2_646
C42 N30 H30A 120.0 . .
Ag1 N30 H30A 91.1 2_646 .
C42 N30 H30B 120.0 . .
Ag1 N30 H30B 81.0 2_646 .
H30A N30 H30B 120.0 . .
N1 C1 N3 110.8(8) . .
N1 C1 H1 124.6 . .
N3 C1 H1 124.6 . .
N2 C2 N3 111.9(8) . .
N2 C2 H2 124.0 . .
N3 C2 H2 124.0 . .
N4 C3 C4 126.9(8) . .
N4 C3 N3 113.0(8) . .
C4 C3 N3 120.1(8) . .
C3 C4 C5 116.4(9) . .
C3 C4 H4 121.8 . .
C5 C4 H4 121.8 . .
C6 C5 C4 117.9(10) . .
C6 C5 H5 121.0 . .
C4 C5 H5 121.0 . .
C5 C6 C7 120.4(9) . .
C5 C6 H6 119.8 . .
C7 C6 H6 119.8 . .
N5 C7 N4 116.6(9) . .
N5 C7 C6 122.5(9) . .
N4 C7 C6 120.9(9) . .
N7 C8 N8 112.0(7) . .
N7 C8 H8 124.0 . .
N8 C8 H8 124.0 . .
N6 C9 N8 110.1(8) . .
N6 C9 H9 124.9 . .
N8 C9 H9 124.9 . .
N9 C10 C11 125.4(8) . .
N9 C10 N8 113.9(8) . .
C11 C10 N8 120.6(8) . .
C10 C11 C12 116.1(9) . .
C10 C11 H11 121.9 . .
C12 C11 H11 121.9 . .
C13 C12 C11 118.8(10) . .
C13 C12 H12 120.6 . .
C11 C12 H12 120.6 . .
C12 C13 C14 120.3(10) . .
C12 C13 H13 119.8 . .
C14 C13 H13 119.8 . .
N9 C14 C13 122.1(10) . .
N9 C14 N10 114.6(10) . .
C13 C14 N10 123.2(10) . .
N11 C15 N13 111.7(7) . .
N11 C15 H15 124.1 . .
N13 C15 H15 124.1 . .
N12 C16 N13 111.8(7) . .
N12 C16 H16 124.1 . .
N13 C16 H16 124.1 . .
N14 C17 C18 127.2(8) . .
N14 C17 N13 113.3(7) . .
C18 C17 N13 119.4(8) . .
C17 C18 C19 116.2(9) . .
C17 C18 H18 121.9 . .
C19 C18 H18 121.9 . .
C20 C19 C18 120.0(9) . .
C20 C19 H19 120.0 . .
C18 C19 H19 120.0 . .
C19 C20 C21 118.8(9) . .
C19 C20 H20 120.6 . .
C21 C20 H20 120.6 . .
N14 C21 N15 114.9(8) . .
N14 C21 C20 122.3(9) . .
N15 C21 C20 122.7(9) . .
N16 C22 N18 111.0(7) . .
N16 C22 H22 124.5 . .
N18 C22 H22 124.5 . .
N17 C23 N18 110.5(7) . .
N17 C23 H23 124.7 . .
N18 C23 H23 124.7 . .
N19 C24 C25 127.9(8) . .
N19 C24 N18 111.5(7) . .
C25 C24 N18 120.6(8) . .
C24 C25 C26 116.4(9) . .
C24 C25 H25 121.8 . .
C26 C25 H25 121.8 . .
C25 C26 C27 119.6(9) . .
C25 C26 H26 120.2 . .
C27 C26 H26 120.2 . .
C26 C27 C28 118.6(9) . .
C26 C27 H27 120.7 . .
C28 C27 H27 120.7 . .
N19 C28 N20 115.5(8) . .
N19 C28 C27 121.5(8) . .
N20 C28 C27 122.9(8) . .
N21 C29 N23 110.6(7) . .
N21 C29 H29 124.7 . .
N23 C29 H29 124.7 . .
N22 C30 N23 112.3(7) . .
N22 C30 H30 123.9 . .
N23 C30 H30 123.9 . .
N24 C31 C32 126.7(8) . .
N24 C31 N23 113.1(7) . .
C32 C31 N23 120.0(7) . .
C33 C32 C31 114.6(8) . .
C33 C32 H32 122.7 . .
C31 C32 H32 122.7 . .
C32 C33 C34 122.3(8) . .
C32 C33 H33 118.8 . .
C34 C33 H33 118.8 . .
C33 C34 C35 116.9(8) . .
C33 C34 H34 121.5 . .
C35 C34 H34 121.5 . .
N24 C35 C34 123.3(8) . .
N24 C35 N25 114.6(7) . .
C34 C35 N25 122.0(8) . .
N27 C36 N28 109.0(7) . .
N27 C36 H36 125.5 . .
N28 C36 H36 125.5 . .
N26 C37 N28 111.3(7) . .
N26 C37 H37 124.4 . .
N28 C37 H37 124.4 . .
N29 C38 C39 125.9(8) . .
N29 C38 N28 111.4(7) . .
C39 C38 N28 122.6(8) . .
C38 C39 C40 115.3(9) . .
C38 C39 H39 122.4 . .
C40 C39 H39 122.4 . .
C41 C40 C39 121.4(10) . .
C41 C40 H40 119.3 . .
C39 C40 H40 119.3 . .
C40 C41 C42 119.3(10) . .
C40 C41 H41 120.3 . .
C42 C41 H41 120.3 . .
N29 C42 N30 115.5(9) . .
N29 C42 C41 121.2(9) . .
N30 C42 C41 123.2(9) . .
C44 C43 H43A 109.5 . .
C44 C43 H43B 109.5 . .
H43A C43 H43B 109.5 . .
C44 C43 H43C 109.5 . .
H43A C43 H43C 109.5 . .
H43B C43 H43C 109.5 . .
N31 C44 C43 174(2) . .

loop_
_geom_bond_atom_site_label_1
_geom_bond_atom_site_label_2
_geom_bond_distance
_geom_bond_site_symmetry_2
Ag1 N16 2.239(6) .
Ag1 N6 2.251(6) .
Ag1 N22 2.354(6) .
Ag1 N30 2.633(7) 2_656
Ag2 N27 2.244(6) .
Ag2 N1 2.270(6) .
Ag2 N11 2.399(7) .
Ag3 N2 2.219(6) .
Ag3 N17 2.251(6) .
Ag3 N21 2.262(6) .
Ag4 N7 2.232(6) .
Ag4 N26 2.232(7) .
Ag4 N12 2.259(7) .
Ag4 N25 2.615(7) 2_646
P1 F2 1.411(8) .
P1 F4 1.473(9) .
P1 F5 1.488(7) .
P1 F6 1.494(7) .
P1 F1 1.505(8) .
P1 F3 1.510(7) .
P2 F9 1.395(11) .
P2 F11 1.461(7) .
P2 F12 1.468(9) .
P2 F7 1.491(12) .
P2 F10 1.548(7) .
P2 F8 1.549(7) .
P3 F13 1.429(9) .
P3 F18 1.454(7) .
P3 F15 1.458(8) .
P3 F17 1.464(8) .
P3 F14 1.552(6) .
P3 F16 1.557(6) .
P4 F23 1.424(9) .
P4 F22 1.476(12) .
P4 F24 1.483(10) .
P4 F20 1.522(12) .
P4 F19 1.536(9) .
P4 F21 1.567(9) .
N1 C1 1.314(9) .
N1 N2 1.379(9) .
N2 C2 1.310(9) .
N3 C2 1.329(9) .
N3 C1 1.334(10) .
N3 C3 1.452(9) .
N4 C3 1.304(10) .
N4 C7 1.348(10) .
N5 C7 1.348(11) .
N5 H5A 0.8600 .
N5 H5B 0.8600 .
N6 C9 1.295(9) .
N6 N7 1.378(9) .
N7 C8 1.308(9) .
N8 C8 1.339(9) .
N8 C9 1.362(10) .
N8 C10 1.421(9) .
N9 C10 1.323(10) .
N9 C14 1.331(11) .
N10 C14 1.396(12) .
N10 H10A 0.8600 .
N10 H10B 0.8600 .
N11 C15 1.305(9) .
N11 N12 1.390(8) .
N12 C16 1.294(10) .
N13 C15 1.359(9) .
N13 C16 1.363(9) .
N13 C17 1.441(10) .
N14 C17 1.330(9) .
N14 C21 1.350(10) .
N15 C21 1.363(10) .
N15 H15A 0.8600 .
N15 H15B 0.8600 .
N16 C22 1.291(9) .
N16 N17 1.387(7) .
N17 C23 1.309(9) .
N18 C23 1.344(9) .
N18 C22 1.350(9) .
N18 C24 1.450(9) .
N19 C24 1.293(9) .
N19 C28 1.354(10) .
N20 C28 1.361(10) .
N20 H20A 0.8600 .
N20 H20B 0.8600 .
N21 C29 1.294(9) .
N21 N22 1.380(8) .
N22 C30 1.303(9) .
N23 C30 1.345(9) .
N23 C29 1.345(9) .
N23 C31 1.434(9) .
N24 C31 1.322(9) .
N24 C35 1.343(9) .
N25 C35 1.396(9) .
N25 Ag4 2.615(7) 2_656
N25 H25A 0.8600 .
N25 H25B 0.8600 .
N26 C37 1.297(9) .
N26 N27 1.373(8) .
N27 C36 1.298(10) .
N28 C37 1.349(9) .
N28 C36 1.392(9) .
N28 C38 1.449(10) .
N29 C38 1.325(10) .
N29 C42 1.329(10) .
N30 C42 1.373(11) .
N30 Ag1 2.633(7) 2_646
N30 H30A 0.8600 .
N30 H30B 0.8600 .
C1 H1 0.9300 .
C2 H2 0.9300 .
C3 C4 1.357(12) .
C4 C5 1.418(11) .
C4 H4 0.9300 .
C5 C6 1.375(13) .
C5 H5 0.9300 .
C6 C7 1.393(13) .
C6 H6 0.9300 .
C8 H8 0.9300 .
C9 H9 0.9300 .
C10 C11 1.364(11) .
C11 C12 1.413(11) .
C11 H11 0.9300 .
C12 C13 1.350(13) .
C12 H12 0.9300 .
C13 C14 1.369(13) .
C13 H13 0.9300 .
C15 H15 0.9300 .
C16 H16 0.9300 .
C17 C18 1.361(11) .
C18 C19 1.399(12) .
C18 H18 0.9300 .
C19 C20 1.360(13) .
C19 H19 0.9300 .
C20 C21 1.412(12) .
C20 H20 0.9300 .
C22 H22 0.9300 .
C23 H23 0.9300 .
C24 C25 1.346(11) .
C25 C26 1.368(12) .
C25 H25 0.9300 .
C26 C27 1.373(12) .
C26 H26 0.9300 .
C27 C28 1.395(12) .
C27 H27 0.9300 .
C29 H29 0.9300 .
C30 H30 0.9300 .
C31 C32 1.382(11) .
C32 C33 1.374(11) .
C32 H32 0.9300 .
C33 C34 1.376(11) .
C33 H33 0.9300 .
C34 C35 1.388(11) .
C34 H34 0.9300 .
C36 H36 0.9300 .
C37 H37 0.9300 .
C38 C39 1.360(11) .
C39 C40 1.366(12) .
C39 H39 0.9300 .
C40 C41 1.334(13) .
C40 H40 0.9300 .
C41 C42 1.382(12) .
C41 H41 0.9300 .
N31 C44 1.21(2) .
C43 C44 1.493(9) .
C43 H43A 0.9600 .
C43 H43B 0.9600 .
C43 H43C 0.9600 .

loop_
_geom_torsion_atom_site_label_1
_geom_torsion_atom_site_label_2
_geom_torsion_atom_site_label_3
_geom_torsion_atom_site_label_4
_geom_torsion
_geom_torsion_site_symmetry_1
N27 Ag2 N1 C1 83.3(9) .
N11 Ag2 N1 C1 -140.9(8) .
N27 Ag2 N1 N2 -96.3(6) .
N11 Ag2 N1 N2 39.5(6) .
C1 N1 N2 C2 -1.2(9) .
Ag2 N1 N2 C2 178.5(5) .
C1 N1 N2 Ag3 -161.8(5) .
Ag2 N1 N2 Ag3 17.9(7) .
N17 Ag3 N2 C2 84.3(8) .
N21 Ag3 N2 C2 -111.9(8) .
N17 Ag3 N2 N1 -121.8(5) .
N21 Ag3 N2 N1 42.0(6) .
N16 Ag1 N6 C9 -71.3(10) .
N22 Ag1 N6 C9 136.5(9) .
N30 Ag1 N6 C9 43.4(9) 2_656
N16 Ag1 N6 N7 115.4(6) .
N22 Ag1 N6 N7 -36.8(6) .
N30 Ag1 N6 N7 -129.9(6) 2_656
C9 N6 N7 C8 -1.3(9) .
Ag1 N6 N7 C8 173.6(5) .
C9 N6 N7 Ag4 159.2(6) .
Ag1 N6 N7 Ag4 -25.8(7) .
N26 Ag4 N7 C8 -88.5(8) .
N12 Ag4 N7 C8 122.0(8) .
N25 Ag4 N7 C8 16.0(8) 2_646
N26 Ag4 N7 N6 118.3(5) .
N12 Ag4 N7 N6 -31.1(6) .
N25 Ag4 N7 N6 -137.2(5) 2_646
N27 Ag2 N11 C15 -175.7(8) .
N1 Ag2 N11 C15 39.8(9) .
N27 Ag2 N11 N12 -5.8(6) .
N1 Ag2 N11 N12 -150.3(5) .
C15 N11 N12 C16 -1.0(9) .
Ag2 N11 N12 C16 -173.7(6) .
C15 N11 N12 Ag4 179.2(6) .
Ag2 N11 N12 Ag4 6.6(8) .
N7 Ag4 N12 C16 -28.6(8) .
N26 Ag4 N12 C16 178.1(7) .
N25 Ag4 N12 C16 82.2(8) 2_646
N7 Ag4 N12 N11 151.1(6) .
N26 Ag4 N12 N11 -2.3(7) .
N25 Ag4 N12 N11 -98.1(6) 2_646
N6 Ag1 N16 C22 39.7(9) .
N22 Ag1 N16 C22 -171.6(7) .
N30 Ag1 N16 C22 -82.4(8) 2_656
N6 Ag1 N16 N17 -137.4(5) .
N22 Ag1 N16 N17 11.3(6) .
N30 Ag1 N16 N17 100.6(5) 2_656
C22 N16 N17 C23 1.4(9) .
Ag1 N16 N17 C23 179.1(5) .
C22 N16 N17 Ag3 180.0(5) .
Ag1 N16 N17 Ag3 -2.3(7) .
N2 Ag3 N17 C23 -25.6(9) .
N21 Ag3 N17 C23 170.4(7) .
N2 Ag3 N17 N16 156.2(5) .
N21 Ag3 N17 N16 -7.8(6) .
N2 Ag3 N21 C29 28.7(9) .
N17 Ag3 N21 C29 -167.9(7) .
N2 Ag3 N21 N22 -154.8(5) .
N17 Ag3 N21 N22 8.6(6) .
C29 N21 N22 C30 0.7(9) .
Ag3 N21 N22 C30 -176.5(5) .
C29 N21 N22 Ag1 177.8(5) .
Ag3 N21 N22 Ag1 0.6(7) .
N16 Ag1 N22 C30 165.6(8) .
N6 Ag1 N22 C30 -36.8(8) .
N30 Ag1 N22 C30 74.5(8) 2_656
N16 Ag1 N22 N21 -10.4(6) .
N6 Ag1 N22 N21 147.2(5) .
N30 Ag1 N22 N21 -101.4(5) 2_656
N7 Ag4 N26 C37 28.6(9) .
N12 Ag4 N26 C37 177.9(7) .
N25 Ag4 N26 C37 -82.5(8) 2_646
N7 Ag4 N26 N27 -155.3(5) .
N12 Ag4 N26 N27 -6.0(7) .
N25 Ag4 N26 N27 93.6(6) 2_646
C37 N26 N27 C36 0.7(9) .
Ag4 N26 N27 C36 -176.1(6) .
C37 N26 N27 Ag2 -176.7(6) .
Ag4 N26 N27 Ag2 6.5(8) .
N1 Ag2 N27 C36 -47.2(9) .
N11 Ag2 N27 C36 -178.2(7) .
N1 Ag2 N27 N26 129.5(5) .
N11 Ag2 N27 N26 -1.5(6) .
N2 N1 C1 N3 0.4(9) .
Ag2 N1 C1 N3 -179.2(5) .
C2 N3 C1 N1 0.6(10) .
C3 N3 C1 N1 174.1(7) .
N1 N2 C2 N3 1.7(9) .
Ag3 N2 C2 N3 157.7(6) .
C1 N3 C2 N2 -1.4(10) .
C3 N3 C2 N2 -174.8(7) .
C7 N4 C3 C4 0.5(14) .
C7 N4 C3 N3 -178.3(7) .
C2 N3 C3 N4 162.8(8) .
C1 N3 C3 N4 -9.3(12) .
C2 N3 C3 C4 -16.1(13) .
C1 N3 C3 C4 171.8(8) .
N4 C3 C4 C5 -1.7(14) .
N3 C3 C4 C5 177.0(8) .
C3 C4 C5 C6 1.8(14) .
C4 C5 C6 C7 -1.0(15) .
C3 N4 C7 N5 -179.0(9) .
C3 N4 C7 C6 0.5(13) .
C5 C6 C7 N5 179.3(10) .
C5 C6 C7 N4 -0.3(15) .
N6 N7 C8 N8 0.4(9) .
Ag4 N7 C8 N8 -154.6(6) .
C9 N8 C8 N7 0.7(9) .
C10 N8 C8 N7 174.6(7) .
N7 N6 C9 N8 1.8(10) .
Ag1 N6 C9 N8 -171.9(6) .
C8 N8 C9 N6 -1.6(10) .
C10 N8 C9 N6 -175.8(7) .
C14 N9 C10 C11 -3.8(13) .
C14 N9 C10 N8 175.3(7) .
C8 N8 C10 N9 -176.7(8) .
C9 N8 C10 N9 -4.0(11) .
C8 N8 C10 C11 2.5(13) .
C9 N8 C10 C11 175.2(8) .
N9 C10 C11 C12 2.3(14) .
N8 C10 C11 C12 -176.8(8) .
C10 C11 C12 C13 -0.2(14) .
C11 C12 C13 C14 -0.2(16) .
C10 N9 C14 C13 3.3(14) .
C10 N9 C14 N10 -178.8(8) .
C12 C13 C14 N9 -1.4(16) .
C12 C13 C14 N10 -179.1(10) .
N12 N11 C15 N13 0.8(10) .
Ag2 N11 C15 N13 171.3(5) .
C16 N13 C15 N11 -0.2(10) .
C17 N13 C15 N11 176.5(7) .
N11 N12 C16 N13 1.0(10) .
Ag4 N12 C16 N13 -179.3(5) .
C15 N13 C16 N12 -0.5(10) .
C17 N13 C16 N12 -177.2(7) .
C21 N14 C17 C18 1.7(13) .
C21 N14 C17 N13 -176.1(7) .
C15 N13 C17 N14 -1.0(12) .
C16 N13 C17 N14 174.8(8) .
C15 N13 C17 C18 -179.0(8) .
C16 N13 C17 C18 -3.2(13) .
N14 C17 C18 C19 -0.7(14) .
N13 C17 C18 C19 177.0(8) .
C17 C18 C19 C20 -0.7(15) .
C18 C19 C20 C21 1.0(16) .
C17 N14 C21 N15 -179.0(7) .
C17 N14 C21 C20 -1.3(13) .
C19 C20 C21 N14 0.0(15) .
C19 C20 C21 N15 177.5(9) .
N17 N16 C22 N18 -0.9(9) .
Ag1 N16 C22 N18 -178.2(5) .
C23 N18 C22 N16 0.0(9) .
C24 N18 C22 N16 177.6(7) .
N16 N17 C23 N18 -1.4(9) .
Ag3 N17 C23 N18 -179.8(5) .
C22 N18 C23 N17 0.9(9) .
C24 N18 C23 N17 -176.8(7) .
C28 N19 C24 C25 -5.1(13) .
C28 N19 C24 N18 174.5(7) .
C23 N18 C24 N19 -9.6(11) .
C22 N18 C24 N19 173.4(8) .
C23 N18 C24 C25 170.0(9) .
C22 N18 C24 C25 -7.0(13) .
N19 C24 C25 C26 5.4(15) .
N18 C24 C25 C26 -174.1(8) .
C24 C25 C26 C27 -3.3(15) .
C25 C26 C27 C28 1.7(15) .
C24 N19 C28 N20 179.1(7) .
C24 N19 C28 C27 2.8(12) .
C26 C27 C28 N19 -1.4(14) .
C26 C27 C28 N20 -177.4(9) .
N22 N21 C29 N23 0.0(9) .
Ag3 N21 C29 N23 176.9(5) .
C30 N23 C29 N21 -0.7(9) .
C31 N23 C29 N21 180.0(7) .
N21 N22 C30 N23 -1.2(9) .
Ag1 N22 C30 N23 -177.6(5) .
C29 N23 C30 N22 1.2(9) .
C31 N23 C30 N22 -179.5(7) .
C35 N24 C31 C32 -0.8(12) .
C35 N24 C31 N23 176.0(7) .
C30 N23 C31 N24 -7.3(11) .
C29 N23 C31 N24 171.8(7) .
C30 N23 C31 C32 169.7(8) .
C29 N23 C31 C32 -11.2(13) .
N24 C31 C32 C33 -0.8(13) .
N23 C31 C32 C33 -177.4(8) .
C31 C32 C33 C34 1.2(13) .
C32 C33 C34 C35 0.0(14) .
C31 N24 C35 C34 2.1(12) .
C31 N24 C35 N25 179.7(7) .
C33 C34 C35 N24 -1.7(13) .
C33 C34 C35 N25 -179.1(8) .
Ag4 N25 C35 N24 -77.9(7) 2_656
Ag4 N25 C35 C34 99.7(8) 2_656
N26 N27 C36 N28 -1.2(9) .
Ag2 N27 C36 N28 175.9(5) .
C37 N28 C36 N27 1.2(9) .
C38 N28 C36 N27 -177.1(8) .
N27 N26 C37 N28 0.1(10) .
Ag4 N26 C37 N28 176.8(5) .
C36 N28 C37 N26 -0.8(10) .
C38 N28 C37 N26 177.6(7) .
C42 N29 C38 C39 -0.4(13) .
C42 N29 C38 N28 -176.3(7) .
C37 N28 C38 N29 -1.4(11) .
C36 N28 C38 N29 176.6(8) .
C37 N28 C38 C39 -177.4(9) .
C36 N28 C38 C39 0.5(14) .
N29 C38 C39 C40 0.3(15) .
N28 C38 C39 C40 175.7(8) .
C38 C39 C40 C41 -0.7(16) .
C39 C40 C41 C42 1.2(16) .
C38 N29 C42 N30 -177.1(7) .
C38 N29 C42 C41 0.8(13) .
Ag1 N30 C42 N29 95.9(7) 2_646
Ag1 N30 C42 C41 -82.1(9) 2_646
C40 C41 C42 N29 -1.3(15) .
C40 C41 C42 N30 176.6(10) .
